data_4119006
loop_
_publ_author_name
'Lijun Zhou'
'Zhiming Li'
'Yue Zou'
'Quanrui Wang'
'Italo A. Sanhueza'
'Franziska Schoenebeck'
'Andreas Goeke'

_publ_section_title
;
 Tandem Nucleophilic Addition/Oxy-2-azonia-Cope Rearrangement for the
 Formation of Homoallylic Amides and Lactams: Total Synthesis and
 Structural Verification of Motuporamine G
;
_journal_name_full 'Journal of the American Chemical Society'
_journal_page_first 20009
_journal_page_last 20012
_journal_paper_doi 10.1021/ja310002m
_journal_volume 134
_journal_year 2012
_chemical_formula_sum 'C19 H26 N2 O5 S'
_chemical_formula_weight 394.48
_chemical_name_systematic
; 
 ? 
;
_space_group_IT_number 4
_symmetry_cell_setting monoclinic
_symmetry_space_group_name_Hall 'P 2yb'
_symmetry_space_group_name_H-M 'P 1 21 1'
_atom_sites_solution_hydrogens geom
_atom_sites_solution_primary direct
_atom_sites_solution_secondary difmap
_audit_creation_method SHELXL-97
_cell_angle_alpha 90.00
_cell_angle_beta 101.543(5)
_cell_angle_gamma 90.00
_cell_formula_units_Z 2
_cell_length_a 6.751(2)
_cell_length_b 10.752(3)
_cell_length_c 14.225(5)
_cell_measurement_reflns_used 920
_cell_measurement_temperature 293(2)
_cell_measurement_theta_max 24.215
_cell_measurement_theta_min 2.392
_cell_volume 1011.7(5)
_computing_cell_refinement 'Bruker SMART'
_computing_data_collection 'Bruker SMART'
_computing_data_reduction 'Bruker SHELXTL'
_computing_molecular_graphics 'Bruker SHELXTL'
_computing_publication_material 'Bruker SHELXTL'
_computing_structure_refinement 'SHELXL-97 (Sheldrick, 1997)'
_computing_structure_solution 'SHELXS-97 (Sheldrick, 1990)'
_diffrn_ambient_temperature 293(2)
_diffrn_measured_fraction_theta_full 0.950
_diffrn_measured_fraction_theta_max 0.950
_diffrn_measurement_device_type 'CCD area detector'
_diffrn_measurement_method 'phi and omega scans'
_diffrn_radiation_monochromator graphite
_diffrn_radiation_source 'fine-focus sealed tube'
_diffrn_radiation_type MoK\a
_diffrn_radiation_wavelength 0.71073
_diffrn_reflns_av_R_equivalents 0.0503
_diffrn_reflns_av_sigmaI/netI 0.0606
_diffrn_reflns_limit_h_max 7
_diffrn_reflns_limit_h_min -8
_diffrn_reflns_limit_k_max 13
_diffrn_reflns_limit_k_min -13
_diffrn_reflns_limit_l_max 17
_diffrn_reflns_limit_l_min -15
_diffrn_reflns_number 4935
_diffrn_reflns_theta_full 27.56
_diffrn_reflns_theta_max 27.56
_diffrn_reflns_theta_min 1.46
_exptl_absorpt_coefficient_mu 0.191
_exptl_absorpt_correction_T_max 0.9848
_exptl_absorpt_correction_T_min 0.9718
_exptl_absorpt_correction_type multi-scan
_exptl_absorpt_process_details sadabs
_exptl_crystal_colour colorless
_exptl_crystal_density_diffrn 1.295
_exptl_crystal_description block
_exptl_crystal_F_000 420
_exptl_crystal_size_max 0.15
_exptl_crystal_size_mid 0.12
_exptl_crystal_size_min 0.08
_refine_diff_density_max 0.377
_refine_diff_density_min -0.316
_refine_diff_density_rms 0.047
_refine_ls_abs_structure_details 'Flack H D (1983), Acta Cryst. A39, 876-881'
_refine_ls_abs_structure_Flack -0.15(10)
_refine_ls_extinction_method none
_refine_ls_goodness_of_fit_ref 0.977
_refine_ls_hydrogen_treatment constr
_refine_ls_matrix_type full
_refine_ls_number_parameters 249
_refine_ls_number_reflns 3888
_refine_ls_number_restraints 1
_refine_ls_restrained_S_all 0.977
_refine_ls_R_factor_all 0.0751
_refine_ls_R_factor_gt 0.0554
_refine_ls_shift/su_max 0.000
_refine_ls_shift/su_mean 0.000
_refine_ls_structure_factor_coef Fsqd
_refine_ls_weighting_details 'calc w=1/[\s^2^(Fo^2^)+(0.0605P)^2^+0.0000P] where P=(Fo^2^+2Fc^2^)/3'
_refine_ls_weighting_scheme calc
_refine_ls_wR_factor_gt 0.1179
_refine_ls_wR_factor_ref 0.1254
_reflns_number_gt 2899
_reflns_number_total 3888
_reflns_threshold_expression >2sigma(I)
_cod_data_source_file ja310002m_si_005.cif
_cod_data_source_block a20717a
_cod_original_cell_volume 1011.6(6)
_cod_database_code 4119006

loop_
_symmetry_equiv_pos_as_xyz
'x, y, z'
'-x, y+1/2, -z'

loop_
_atom_site_label
_atom_site_type_symbol
_atom_site_fract_x
_atom_site_fract_y
_atom_site_fract_z
_atom_site_U_iso_or_equiv
_atom_site_adp_type
_atom_site_occupancy
_atom_site_symmetry_multiplicity
_atom_site_calc_flag
_atom_site_refinement_flags
S1 S 0.46044(11) 0.17592(8) 0.10141(5) 0.0428(2) Uani 1 1 d .
O1 O 0.3646(4) 0.0575(2) 0.09201(19) 0.0563(7) Uani 1 1 d .
O2 O 0.3407(4) 0.2853(2) 0.08543(19) 0.0573(7) Uani 1 1 d .
N1 N 0.5892(4) 0.1832(3) 0.21452(15) 0.0424(6) Uani 1 1 d .
N2 N 1.0904(5) 0.1921(4) -0.1371(2) 0.0667(9) Uani 1 1 d .
O3 O 1.1588(7) 0.0958(4) -0.1581(3) 0.1053(14) Uani 1 1 d .
O4 O 1.1491(7) 0.2925(4) -0.1574(3) 0.1022(13) Uani 1 1 d .
O5 O 0.6858(4) 0.3022(2) 0.22740(17) 0.0547(7) Uani 1 1 d .
C1 C 0.6374(4) 0.1817(4) 0.02572(18) 0.0417(7) Uani 1 1 d .
C2 C 0.7201(6) 0.2942(3) 0.0070(3) 0.0471(9) Uani 1 1 d .
H2 H 0.6766 0.3675 0.0312 0.057 Uiso 1 1 calc R
C3 C 0.8668(6) 0.2978(3) -0.0475(3) 0.0495(10) Uani 1 1 d .
H3 H 0.9232 0.3730 -0.0611 0.059 Uiso 1 1 calc R
C4 C 0.9272(5) 0.1889(4) -0.08088(19) 0.0464(8) Uani 1 1 d .
C5 C 0.8450(7) 0.0753(3) -0.0654(3) 0.0539(11) Uani 1 1 d .
H5 H 0.8876 0.0031 -0.0914 0.065 Uiso 1 1 calc R
C6 C 0.6984(6) 0.0711(3) -0.0106(3) 0.0501(10) Uani 1 1 d .
H6 H 0.6412 -0.0043 0.0019 0.060 Uiso 1 1 calc R
C7 C 0.5692(8) 0.3852(4) 0.2758(3) 0.0796(14) Uani 1 1 d .
H7A H 0.4279 0.3754 0.2487 0.119 Uiso 1 1 calc R
H7B H 0.6089 0.4696 0.2676 0.119 Uiso 1 1 calc R
H7C H 0.5937 0.3653 0.3429 0.119 Uiso 1 1 calc R
C8 C 0.7398(5) 0.0816(3) 0.2452(2) 0.0448(9) Uani 1 1 d .
H8 H 0.6968 0.0112 0.2022 0.054 Uiso 1 1 calc R
C9 C 0.9528(6) 0.1143(4) 0.2344(2) 0.0590(10) Uani 1 1 d .
H9A H 0.9510 0.1402 0.1697 0.088 Uiso 1 1 calc R
H9B H 1.0383 0.0426 0.2491 0.088 Uiso 1 1 calc R
H9C H 1.0039 0.1806 0.2777 0.088 Uiso 1 1 calc R
C10 C 0.7274(5) 0.0372(3) 0.3479(2) 0.0430(8) Uani 1 1 d .
H10 H 0.8304 -0.0277 0.3645 0.052 Uiso 1 1 calc R
C11 C 0.5282(6) -0.0246(3) 0.3492(2) 0.0500(9) Uani 1 1 d .
C12 C 0.4800(8) -0.1403(3) 0.2895(3) 0.0734(13) Uani 1 1 d .
H12A H 0.3602 -0.1783 0.3031 0.110 Uiso 1 1 calc R
H12B H 0.5909 -0.1976 0.3045 0.110 Uiso 1 1 calc R
H12C H 0.4581 -0.1188 0.2227 0.110 Uiso 1 1 calc R
C13 C 0.4040(6) 0.0156(4) 0.4031(3) 0.0610(10) Uani 1 1 d .
H13 H 0.2845 -0.0287 0.3997 0.073 Uiso 1 1 calc R
C14 C 0.4348(6) 0.1233(4) 0.4680(3) 0.0750(13) Uani 1 1 d .
H14A H 0.4110 0.0974 0.5301 0.090 Uiso 1 1 calc R
H14B H 0.3345 0.1859 0.4432 0.090 Uiso 1 1 calc R
C15 C 0.6383(5) 0.1811(4) 0.4818(2) 0.0581(8) Uani 1 1 d .
H15 H 0.6396 0.2709 0.4938 0.070 Uiso 1 1 calc R
C16 C 0.8267(6) 0.1156(4) 0.5287(2) 0.0537(9) Uani 1 1 d .
C17 C 0.8162(7) -0.0157(4) 0.5677(3) 0.0727(12) Uani 1 1 d .
H17A H 0.7902 -0.0117 0.6315 0.109 Uiso 1 1 calc R
H17B H 0.9425 -0.0574 0.5690 0.109 Uiso 1 1 calc R
H17C H 0.7094 -0.0608 0.5271 0.109 Uiso 1 1 calc R
C18 C 0.9887(6) 0.1938(5) 0.5888(3) 0.0750(12) Uani 1 1 d .
H18A H 0.9937 0.2735 0.5590 0.112 Uiso 1 1 calc R
H18B H 1.1171 0.1530 0.5944 0.112 Uiso 1 1 calc R
H18C H 0.9589 0.2047 0.6515 0.112 Uiso 1 1 calc R
C19 C 0.7854(6) 0.1392(3) 0.4216(2) 0.0480(9) Uani 1 1 d .
H19 H 0.8662 0.2063 0.4016 0.058 Uiso 1 1 calc R

loop_
_atom_site_aniso_label
_atom_site_aniso_U_11
_atom_site_aniso_U_22
_atom_site_aniso_U_33
_atom_site_aniso_U_23
_atom_site_aniso_U_13
_atom_site_aniso_U_12
S1 0.0406(4) 0.0413(4) 0.0448(4) 0.0048(4) 0.0043(3) 0.0005(5)
O1 0.0560(18) 0.0516(16) 0.0583(16) 0.0003(12) 0.0044(13) -0.0146(14)
O2 0.0469(17) 0.0583(17) 0.0659(17) 0.0121(13) 0.0094(14) 0.0145(14)
N1 0.0478(15) 0.0361(13) 0.0432(12) 0.0007(14) 0.0091(11) 0.0011(17)
N2 0.071(2) 0.085(3) 0.0476(16) -0.001(2) 0.0198(15) 0.002(3)
O3 0.126(3) 0.104(3) 0.106(3) 0.005(2) 0.071(3) 0.027(3)
O4 0.117(3) 0.104(3) 0.103(3) 0.004(2) 0.064(3) -0.027(2)
O5 0.0671(18) 0.0403(13) 0.0571(15) -0.0084(12) 0.0137(13) -0.0100(13)
C1 0.0473(17) 0.0399(16) 0.0341(13) 0.0027(17) -0.0007(12) 0.001(2)
C2 0.056(3) 0.0375(19) 0.0469(19) 0.0065(15) 0.0090(18) 0.0048(18)
C3 0.059(3) 0.044(2) 0.046(2) 0.0086(16) 0.0104(19) -0.0064(19)
C4 0.0486(19) 0.057(2) 0.0329(14) 0.0068(18) 0.0061(13) 0.002(2)
C5 0.068(3) 0.049(2) 0.045(2) -0.0029(16) 0.010(2) 0.006(2)
C6 0.062(3) 0.038(2) 0.048(2) -0.0001(15) 0.0047(19) -0.0056(18)
C7 0.117(4) 0.048(2) 0.073(3) -0.0113(19) 0.018(3) 0.016(3)
C8 0.051(2) 0.0426(19) 0.0405(17) 0.0006(14) 0.0092(16) 0.0112(17)
C9 0.042(2) 0.089(3) 0.046(2) 0.0046(18) 0.0093(17) 0.0112(19)
C10 0.042(2) 0.0432(18) 0.0430(18) 0.0040(14) 0.0073(15) 0.0084(16)
C11 0.056(2) 0.048(2) 0.0426(19) 0.0109(15) 0.0029(17) 0.0016(18)
C12 0.091(3) 0.058(3) 0.067(3) 0.0047(18) 0.006(2) -0.020(2)
C13 0.043(2) 0.073(3) 0.064(2) 0.017(2) 0.0028(19) -0.002(2)
C14 0.055(3) 0.100(3) 0.072(3) 0.002(2) 0.017(2) 0.023(2)
C15 0.068(2) 0.0570(19) 0.0502(17) -0.009(2) 0.0150(16) 0.009(3)
C16 0.055(2) 0.069(2) 0.0378(17) -0.0019(17) 0.0115(17) 0.0014(19)
C17 0.082(3) 0.087(3) 0.048(2) 0.015(2) 0.010(2) 0.015(3)
C18 0.076(3) 0.098(3) 0.0494(19) -0.013(2) 0.0105(19) -0.011(3)
C19 0.052(2) 0.050(2) 0.0431(17) -0.0006(13) 0.0123(16) -0.0037(15)

loop_
_atom_type_symbol
_atom_type_description
_atom_type_scat_dispersion_real
_atom_type_scat_dispersion_imag
_atom_type_scat_source
C C 0.0033 0.0016 'International Tables Vol C Tables 4.2.6.8 and 6.1.1.4'
H H 0.0000 0.0000 'International Tables Vol C Tables 4.2.6.8 and 6.1.1.4'
N N 0.0061 0.0033 'International Tables Vol C Tables 4.2.6.8 and 6.1.1.4'
S S 0.1246 0.1234 'International Tables Vol C Tables 4.2.6.8 and 6.1.1.4'
O O 0.0106 0.0060 'International Tables Vol C Tables 4.2.6.8 and 6.1.1.4'

loop_
_geom_angle_atom_site_label_1
_geom_angle_atom_site_label_2
_geom_angle_atom_site_label_3
_geom_angle
O2 S1 O1 119.54(14)
O2 S1 N1 106.58(16)
O1 S1 N1 105.77(15)
O2 S1 C1 107.87(17)
O1 S1 C1 108.98(18)
N1 S1 C1 107.52(13)
O5 N1 C8 110.5(2)
O5 N1 S1 107.53(18)
C8 N1 S1 116.0(2)
O3 N2 O4 123.6(4)
O3 N2 C4 118.6(4)
O4 N2 C4 117.7(4)
N1 O5 C7 109.5(3)
C2 C1 C6 121.1(3)
C2 C1 S1 119.9(3)
C6 C1 S1 118.9(3)
C3 C2 C1 119.9(3)
C3 C2 H2 120.1
C1 C2 H2 120.1
C4 C3 C2 118.3(3)
C4 C3 H3 120.8
C2 C3 H3 120.8
C3 C4 C5 123.4(3)
C3 C4 N2 118.4(4)
C5 C4 N2 118.2(4)
C4 C5 C6 118.5(3)
C4 C5 H5 120.7
C6 C5 H5 120.7
C5 C6 C1 118.7(3)
C5 C6 H6 120.6
C1 C6 H6 120.6
O5 C7 H7A 109.5
O5 C7 H7B 109.5
H7A C7 H7B 109.5
O5 C7 H7C 109.5
H7A C7 H7C 109.5
H7B C7 H7C 109.5
N1 C8 C9 113.8(3)
N1 C8 C10 109.7(2)
C9 C8 C10 113.3(3)
N1 C8 H8 106.5
C9 C8 H8 106.5
C10 C8 H8 106.5
C8 C9 H9A 109.5
C8 C9 H9B 109.5
H9A C9 H9B 109.5
C8 C9 H9C 109.5
H9A C9 H9C 109.5
H9B C9 H9C 109.5
C11 C10 C19 114.8(3)
C11 C10 C8 111.3(3)
C19 C10 C8 111.9(3)
C11 C10 H10 106.0
C19 C10 H10 106.0
C8 C10 H10 106.0
C13 C11 C10 122.5(3)
C13 C11 C12 120.6(4)
C10 C11 C12 116.8(3)
C11 C12 H12A 109.5
C11 C12 H12B 109.5
H12A C12 H12B 109.5
C11 C12 H12C 109.5
H12A C12 H12C 109.5
H12B C12 H12C 109.5
C11 C13 C14 126.7(4)
C11 C13 H13 116.6
C14 C13 H13 116.6
C13 C14 C15 115.0(3)
C13 C14 H14A 108.5
C15 C14 H14A 108.5
C13 C14 H14B 108.5
C15 C14 H14B 108.5
H14A C14 H14B 107.5
C14 C15 C16 123.1(4)
C14 C15 C19 119.9(3)
C16 C15 C19 60.8(2)
C14 C15 H15 114.3
C16 C15 H15 114.3
C19 C15 H15 114.3
C15 C16 C18 116.7(3)
C15 C16 C19 60.1(2)
C18 C16 C19 116.4(3)
C15 C16 C17 120.2(4)
C18 C16 C17 113.1(3)
C19 C16 C17 120.6(3)
C16 C17 H17A 109.5
C16 C17 H17B 109.5
H17A C17 H17B 109.5
C16 C17 H17C 109.5
H17A C17 H17C 109.5
H17B C17 H17C 109.5
C16 C18 H18A 109.5
C16 C18 H18B 109.5
H18A C18 H18B 109.5
C16 C18 H18C 109.5
H18A C18 H18C 109.5
H18B C18 H18C 109.5
C15 C19 C10 120.2(3)
C15 C19 C16 59.2(2)
C10 C19 C16 123.0(3)
C15 C19 H19 114.5
C10 C19 H19 114.5
C16 C19 H19 114.5

loop_
_geom_bond_atom_site_label_1
_geom_bond_atom_site_label_2
_geom_bond_distance
S1 O2 1.420(3)
S1 O1 1.423(3)
S1 N1 1.671(2)
S1 C1 1.762(3)
N1 O5 1.431(4)
N1 C8 1.496(4)
N2 O3 1.196(5)
N2 O4 1.205(5)
N2 C4 1.485(4)
O5 C7 1.451(5)
C1 C2 1.381(5)
C1 C6 1.392(5)
C2 C3 1.375(5)
C2 H2 0.9300
C3 C4 1.357(5)
C3 H3 0.9300
C4 C5 1.377(5)
C5 C6 1.379(6)
C5 H5 0.9300
C6 H6 0.9300
C7 H7A 0.9600
C7 H7B 0.9600
C7 H7C 0.9600
C8 C9 1.518(5)
C8 C10 1.555(4)
C8 H8 0.9800
C9 H9A 0.9600
C9 H9B 0.9600
C9 H9C 0.9600
C10 C11 1.503(5)
C10 C19 1.514(4)
C10 H10 0.9800
C11 C13 1.318(5)
C11 C12 1.504(5)
C12 H12A 0.9600
C12 H12B 0.9600
C12 H12C 0.9600
C13 C14 1.470(6)
C13 H13 0.9300
C14 C15 1.485(5)
C14 H14A 0.9700
C14 H14B 0.9700
C15 C16 1.490(5)
C15 C19 1.504(5)
C15 H15 0.9800
C16 C18 1.504(5)
C16 C19 1.514(4)
C16 C17 1.524(5)
C17 H17A 0.9600
C17 H17B 0.9600
C17 H17C 0.9600
C18 H18A 0.9600
C18 H18B 0.9600
C18 H18C 0.9600
C19 H19 0.9800
